data_1100313
loop_
_publ_author_name
'Priepke, Henning'
'Br\"uckner, Reinhard'
'Harms, Klaus'

_publ_section_title
;
 Asymmetric Induction in the Wittig-Still Rearrangement of Ethers
 Containing an Allylic Stereocenter -- Diastereocontrol by Allylic
 Nitrogen
;
_journal_coden_ASTM CHBEAM
_journal_issue 3
_journal_name_full 'Chemische Berichte'
_journal_page_first 555
_journal_page_last 563
_journal_paper_doi 10.1002/cber.19901230323
_journal_volume 123
_journal_year 1990
_chemical_formula_sum 'C26 H29 N O'
_space_group_IT_number 2
_symmetry_cell_setting triclinic
_symmetry_Int_Tables_number 2
_symmetry_space_group_name_Hall '-P 1'
_symmetry_space_group_name_H-M 'P -1'
_cell_angle_alpha 94.741(1)
_cell_angle_beta 97.68(1)
_cell_angle_gamma 102.49(1)
_cell_formula_units_Z 2
_cell_length_a 9.425(2)
_cell_length_b 9.490(2)
_cell_length_c 12.386(1)
_cod_original_formula_sum 'C26 H29 N1 O1'
_cod_database_code 1100313

loop_
_symmetry_equiv_pos_site_id
_symmetry_equiv_pos_as_xyz
1 x,y,z
2 -x,-y,-z

loop_
_atom_site_label
_atom_site_type_symbol
_atom_site_fract_x
_atom_site_fract_y
_atom_site_fract_z
O1 O 0.29712(30) 0.95340(29) 0.22035(21)
N1 N 0.06176(24) 0.76482(24) 0.29451(19)
C1 C 0.38268(36) 0.91380(41) 0.31177(28)
H1 H 0.40799(36) 0.82421(41) 0.28961(28)
H2 H 0.47083(36) 0.98883(41) 0.33318(28)
C2 C 0.30357(31) 0.89351(32) 0.41003(25)
H3 H 0.37332(31) 0.87550(32) 0.46812(25)
C3 C 0.26683(37) 1.02734(35) 0.46085(30)
H4 H 0.22297(37) 1.01843(35) 0.52634(30)
C4 C 0.28835(55) 1.15505(47) 0.42520(46)
C5 C 0.17533(29) 0.75631(30) 0.38702(24)
H5 H 0.21662(29) 0.67751(30) 0.36268(24)
C6 C 0.11357(32) 0.71071(33) 0.49171(25)
H6 H 0.03101(32) 0.62933(33) 0.47107(25)
H7 H 0.08185(32) 0.79079(33) 0.52554(25)
C7 C 0.22535(32) 0.66825(32) 0.57389(26)
C8 C 0.28720(35) 0.55318(36) 0.54762(30)
H8 H 0.25999(35) 0.50023(36) 0.47567(30)
C9 C 0.38784(41) 0.51353(44) 0.62382(39)
H9 H 0.42925(41) 0.43264(44) 0.60479(39)
C10 C 0.42888(45) 0.58893(52) 0.72638(40)
H10 H 0.49878(45) 0.56100(52) 0.77921(40)
C11 C 0.37021(50) 0.70349(49) 0.75305(34)
H11 H 0.39989(50) 0.75729(49) 0.82461(34)
C12 C 0.26819(41) 0.74301(38) 0.67786(29)
H12 H 0.22653(41) 0.82332(38) 0.69802(29)
C13 C -0.05165(31) 0.83999(34) 0.32643(26)
H13 H -0.11866(31) 0.77512(34) 0.36189(26)
H14 H -0.00379(31) 0.92459(34) 0.37671(26)
C14 C -0.13779(34) 0.88654(34) 0.23006(26)
C15 C -0.28744(35) 0.83615(37) 0.20461(29)
H15 H -0.33768(35) 0.76943(37) 0.24880(29)
C16 C -0.36758(41) 0.87946(42) 0.11657(31)
H16 H -0.47238(41) 0.84365(42) 0.10076(31)
C17 C -0.29785(45) 0.97270(45) 0.05246(33)
H17 H -0.35262(45) 1.00224(45) -0.00924(33)
C18 C -0.14863(47) 1.02388(47) 0.07702(35)
H18 H -0.09888(47) 1.09001(47) 0.03221(35)
C19 C -0.06943(40) 0.98225(42) 0.16437(33)
H19 H 0.03511(40) 1.01996(42) 0.18035(33)
C20 C -0.01261(32) 0.61865(32) 0.23657(27)
H20 H -0.04602(32) 0.55633(32) 0.28973(27)
H21 H -0.09552(32) 0.62783(32) 0.18574(27)
C21 C 0.08696(32) 0.55067(32) 0.17450(26)
C22 C 0.14973(40) 0.61725(39) 0.09251(28)
H22 H 0.13415(40) 0.71075(39) 0.07719(28)
C23 C 0.23560(45) 0.55065(50) 0.03147(32)
H23 H 0.27899(45) 0.59832(50) -0.02559(32)
C24 C 0.25836(44) 0.41787(52) 0.05239(38)
H24 H 0.31821(44) 0.37232(52) 0.01045(38)
C25 C 0.19672(45) 0.35066(44) 0.13206(40)
H25 H 0.21228(45) 0.25679(44) 0.14627(40)
C26 C 0.11116(38) 0.41575(36) 0.19358(32)
H26 H 0.06811(38) 0.36660(36) 0.25017(32)
H27 H 0.1825(38) 0.8924(36) 0.2172(28)
H28 H 0.3328(38) 1.1658(37) 0.3506(29)
H29 H 0.2596(37) 1.2311(39) 0.4698(29)

loop_
_atom_type_symbol
_atom_type_radius_bond
C 0.68
H 0.23
N 0.68
O 0.68
